data_7133843
loop_
_publ_author_name
'Meyer, Fabio'
'Puylaert, Pim'
'Duvinage, Daniel'
'Hupf, Emanuel'
'Beckmann, Jens'

_publ_section_title
;
 Cationic dinuclear complexes
 [M<sub>2</sub>(PCP)<sub>2</sub><i>&#x3bc;</i>-Cl][GaCl<sub>4</sub>] of
 the group 10 elements. metallophilic interactions and catalytic
 dehydrogenation of Me<sub>2</sub>NHBH<sub>3</sub>.
;
_journal_issue 88
_journal_name_full 'Chemical communications (Cambridge, England)'
_journal_page_first 12912
_journal_page_last 12915
_journal_paper_doi 10.1039/d4cc04296d
_journal_volume 60
_journal_year 2024
_chemical_formula_moiety 'C60 H46 Cl P4 Pd2, 2(Cl2 Ga0.5)'
_chemical_formula_sum 'C60 H46 Cl5 Ga P4 Pd2'
_chemical_formula_weight 1350.62
_space_group_crystal_system triclinic
_space_group_IT_number 2
_space_group_name_Hall '-P 1'
_space_group_name_H-M_alt 'P -1'
_atom_sites_solution_hydrogens geom
_audit_creation_date 2022-12-22
_audit_creation_method
;
Olex2 1.3
(compiled 2020.11.12 svn.r5f609507 for OlexSys, GUI svn.r6408)
;
_audit_update_record
;
2024-09-15 deposited with the CCDC.	2024-10-08 downloaded from the CCDC.
;
_cell_angle_alpha 77.139(2)
_cell_angle_beta 61.775(2)
_cell_angle_gamma 89.651(2)
_cell_formula_units_Z 2
_cell_length_a 15.1433(6)
_cell_length_b 15.3082(5)
_cell_length_c 15.6366(6)
_cell_measurement_reflns_used 9870
_cell_measurement_temperature 100.0
_cell_measurement_theta_max 27.64
_cell_measurement_theta_min 2.21
_cell_volume 3092.9(2)
_computing_cell_refinement 'SAINT V8.40A (Bruker, 2019)'
_computing_data_collection 'APEX3 V2019.1-01 (Bruker, 2019)'
_computing_data_reduction 'SAINT V8.40A (Bruker, 2019)'
_computing_molecular_graphics 'Olex2 1.5 (Dolomanov et al., 2009)'
_computing_publication_material 'Olex2 1.5 (Dolomanov et al., 2009)'
_computing_structure_refinement 'SHELXL 2016/4 (Sheldrick, 2015)'
_computing_structure_solution 'XT  (Sheldrick, 2015)'
_diffrn_ambient_temperature 100.0
_diffrn_measured_fraction_theta_full 0.998
_diffrn_measured_fraction_theta_max 0.998
_diffrn_measurement_device_type 'Bruker Venture D8'
_diffrn_measurement_method '\f and \w scans'
_diffrn_radiation_type MoK\a
_diffrn_radiation_wavelength 0.71073
_diffrn_reflns_av_R_equivalents 0.0574
_diffrn_reflns_av_unetI/netI 0.0490
_diffrn_reflns_Laue_measured_fraction_full 0.998
_diffrn_reflns_Laue_measured_fraction_max 0.998
_diffrn_reflns_limit_h_max 18
_diffrn_reflns_limit_h_min -18
_diffrn_reflns_limit_k_max 18
_diffrn_reflns_limit_k_min -18
_diffrn_reflns_limit_l_max 18
_diffrn_reflns_limit_l_min -18
_diffrn_reflns_number 71038
_diffrn_reflns_point_group_measured_fraction_full 0.998
_diffrn_reflns_point_group_measured_fraction_max 0.998
_diffrn_reflns_theta_full 25.059
_diffrn_reflns_theta_max 25.059
_diffrn_reflns_theta_min 2.639
_diffrn_standards_number 0
_exptl_absorpt_coefficient_mu 1.362
_exptl_absorpt_correction_T_max 0.7471
_exptl_absorpt_correction_T_min 0.6631
_exptl_absorpt_correction_type multi-scan
_exptl_absorpt_process_details
;
SADABS-2016/2 (Bruker,2016/2) was used for absorption correction.
wR2(int) was 0.0784 before and 0.0639 after correction.
The Ratio of minimum to maximum transmission is 0.8876.
The \l/2 correction factor is Not present.
;
_exptl_crystal_colour 'clear dark orange'
_exptl_crystal_colour_lustre clear
_exptl_crystal_colour_modifier dark
_exptl_crystal_colour_primary orange
_exptl_crystal_density_diffrn 1.450
_exptl_crystal_description block
_exptl_crystal_F_000 1348
_exptl_crystal_size_max 0.21
_exptl_crystal_size_mid 0.17
_exptl_crystal_size_min 0.16
_refine_diff_density_max 1.570
_refine_diff_density_min -0.996
_refine_diff_density_rms 0.152
_refine_ls_extinction_method none
_refine_ls_goodness_of_fit_ref 1.186
_refine_ls_hydrogen_treatment constr
_refine_ls_matrix_type full
_refine_ls_number_parameters 757
_refine_ls_number_reflns 10960
_refine_ls_number_restraints 48
_refine_ls_restrained_S_all 1.192
_refine_ls_R_factor_all 0.0772
_refine_ls_R_factor_gt 0.0693
_refine_ls_shift/su_max 0.001
_refine_ls_shift/su_mean 0.000
_refine_ls_structure_factor_coef Fsqd
_refine_ls_weighting_details 'w=1/[\s^2^(Fo^2^)+(0.0492P)^2^+32.0287P] where P=(Fo^2^+2Fc^2^)/3'
_refine_ls_weighting_scheme calc
_refine_ls_wR_factor_gt 0.1826
_refine_ls_wR_factor_ref 0.1870
_reflns_Friedel_coverage 0.000
_reflns_number_gt 9678
_reflns_number_total 10960
_reflns_threshold_expression 'I > 2\s(I)'
_cod_data_source_file d4cc04296d2.cif
_cod_data_source_block meyerf221212_0m
_cod_depositor_comments 'Adding full bibliography for 7133840--7133844.cif.'
_cod_database_code 7133843
_shelx_shelxl_version_number 2016/4
_shelx_space_group_comment
;
The symmetry employed for this shelxl refinement is uniquely defined
by the following loop, which should always be used as a source of
symmetry information in preference to the above space-group names.
They are only intended as comments.
;
_shelx_estimated_absorpt_t_max 0.811
_shelx_estimated_absorpt_t_min 0.763
_olex2_refinement_description
;
1. Fixed Uiso
 At 1.2 times of:
  All C(H) groups, All C(H,H) groups
2. Uiso/Uaniso restraints and constraints
Uanis(C25) \\sim Ueq, Uanis(C24) \\sim Ueq, Uanis(C23) \\sim Ueq, Uanis(C73A)
\\sim Ueq, Uanis(Cl1) \\sim Ueq: with sigma of 0.01 and sigma for terminal
atoms of 0.02
Uanis(Cl7A) \\sim Ueq, Uanis(Ga3) \\sim Ueq: with sigma of 0.01 and sigma for
terminal atoms of 0.02
Uanis(C33) \\sim Ueq: with sigma of 0.01 and sigma for terminal atoms of 0.02
3. Others
 Fixed Sof: H72(0.5) H72A(0.5) C73(0.5) H73(0.5) C73A(0.5) H73A(0.5) C74(0.5)
 H74(0.5) C74A(0.5) H74A(0.5) C75(0.5) H75(0.5) C75A(0.5) H75A(0.5) Ga1(0.25)
 Ga2(0.25) Cl1(0.5) Cl2(0.5) Cl3(0.5) Cl4(0.5) Ga3(0.15) Ga4(0.35) Cl5(0.35)
 Cl5A(0.15) Cl6(0.5) Cl7(0.35) Cl7A(0.15) Cl8(0.5)
4.a Aromatic/amide H refined with riding coordinates:
 C12(H12), C13(H13), C14(H14), C21(H21), C22(H22), C23(H23), C24(H24),
 C25(H25), C31(H31), C32(H32), C33(H33), C34(H34), C35(H35), C41(H41), C42(H42),
  C43(H43), C44(H44), C45(H45), C51(H51), C52(H52), C53(H53), C54(H54),
 C55(H55), C62(H62), C63(H63), C64(H64), C71(H71), C72(H72), C72(H72A),
 C73(H73), C73A(H73A), C74(H74), C74A(H74A), C75(H75), C75A(H75A), C81(H81),
 C82(H82), C83(H83), C84(H84), C85(H85), C91(H91), C92(H92), C93(H93), C94(H94),
  C95(H95), C101(H101), C102(H102), C103(H103), C104(H104), C105(H105)
;
_smtbx_masks_void_probe_radius 1.2
_smtbx_masks_void_truncation_radius 1.2
_olex2_submission_special_instructions 'No special instructions were received'

loop_
_space_group_symop_operation_xyz
'x, y, z'
'-x, -y, -z'

loop_
_atom_site_label
_atom_site_type_symbol
_atom_site_fract_x
_atom_site_fract_y
_atom_site_fract_z
_atom_site_U_iso_or_equiv
_atom_site_adp_type
_atom_site_occupancy
_atom_site_site_symmetry_order
_atom_site_calc_flag
_atom_site_refinement_flags_posn
_atom_site_refinement_flags_adp
_atom_site_refinement_flags_occupancy
_atom_site_disorder_assembly
_atom_site_disorder_group
Pd1 Pd 0.20290(4) 0.68742(4) 0.37082(4) 0.02380(16) Uani 1 1 d . . . . .
Pd2 Pd 0.37859(4) 0.64618(4) 0.21668(4) 0.02204(15) Uani 1 1 d . . . . .
Cl9 Cl 0.22907(13) 0.54211(11) 0.33549(12) 0.0239(4) Uani 1 1 d . . . . .
P1 P 0.16438(16) 0.78713(14) 0.46620(15) 0.0315(5) Uani 1 1 d . . . . .
P2 P 0.44285(15) 0.58722(13) 0.32567(14) 0.0262(4) Uani 1 1 d . . . . .
P3 P 0.50279(14) 0.71366(13) 0.06357(14) 0.0247(4) Uani 1 1 d . . . . .
P4 P 0.12239(14) 0.71001(13) 0.27149(15) 0.0269(4) Uani 1 1 d . . . . .
C10 C 0.2906(6) 0.6818(5) 0.4383(5) 0.0280(16) Uani 1 1 d . . . . .
C11 C 0.2522(6) 0.7380(6) 0.5056(6) 0.0364(19) Uani 1 1 d . . . . .
C12 C 0.2908(9) 0.7493(7) 0.5665(7) 0.052(3) Uani 1 1 d . . . . .
H12 H 0.263553 0.787830 0.610600 0.063 Uiso 1 1 calc R U . . .
C13 C 0.3700(9) 0.7031(7) 0.5612(8) 0.054(3) Uani 1 1 d . . . . .
H13 H 0.394862 0.706014 0.606160 0.065 Uiso 1 1 calc R U . . .
C14 C 0.4148(8) 0.6521(6) 0.4918(7) 0.042(2) Uani 1 1 d . . . . .
H14 H 0.472782 0.624372 0.486719 0.050 Uiso 1 1 calc R U . . .
C15 C 0.3758(6) 0.6409(5) 0.4290(6) 0.0283(16) Uani 1 1 d . . . . .
C20 C 0.2037(6) 0.9077(6) 0.4173(7) 0.0376(19) Uani 1 1 d . . . . .
C21 C 0.1397(9) 0.9709(7) 0.4520(8) 0.059(3) Uani 1 1 d . . . . .
H21 H 0.072298 0.952043 0.504272 0.071 Uiso 1 1 calc R U . . .
C22 C 0.1731(10) 1.0610(7) 0.4112(10) 0.072(4) Uani 1 1 d . . . . .
H22 H 0.127229 1.104122 0.432355 0.087 Uiso 1 1 calc R U . . .
C23 C 0.2708(9) 1.0895(8) 0.3410(10) 0.068(3) Uani 1 1 d . U . . .
H23 H 0.293655 1.152147 0.314892 0.082 Uiso 1 1 calc R U . . .
C24 C 0.3355(11) 1.0279(10) 0.3083(13) 0.099(5) Uani 1 1 d . U . . .
H24 H 0.404057 1.047279 0.259531 0.119 Uiso 1 1 calc R U . . .
C25 C 0.3012(9) 0.9361(8) 0.3464(11) 0.075(3) Uani 1 1 d . U . . .
H25 H 0.346407 0.893122 0.322591 0.089 Uiso 1 1 calc R U . . .
C30 C 0.0373(7) 0.7687(6) 0.5686(6) 0.045(2) Uani 1 1 d . . . . .
C31 C -0.0367(7) 0.7217(6) 0.5661(8) 0.053(3) Uani 1 1 d . . . . .
H31 H -0.022904 0.703840 0.506995 0.063 Uiso 1 1 calc R U . . .
C32 C -0.1345(9) 0.6990(7) 0.6506(9) 0.070(4) Uani 1 1 d . . . . .
H32 H -0.185532 0.665857 0.647880 0.084 Uiso 1 1 calc R U . . .
C33 C -0.1544(11) 0.7236(8) 0.7322(10) 0.076(4) Uani 1 1 d . U . . .
H33 H -0.220421 0.708032 0.788051 0.091 Uiso 1 1 calc R U . . .
C34 C -0.0821(11) 0.7718(9) 0.7397(8) 0.083(5) Uani 1 1 d . . . . .
H34 H -0.098012 0.788258 0.800066 0.099 Uiso 1 1 calc R U . . .
C35 C 0.0152(10) 0.7957(8) 0.6565(8) 0.068(3) Uani 1 1 d . . . . .
H35 H 0.065466 0.829718 0.659511 0.082 Uiso 1 1 calc R U . . .
C40 C 0.5758(6) 0.6133(6) 0.2867(6) 0.0351(18) Uani 1 1 d . . . . .
C41 C 0.6155(7) 0.7024(7) 0.2498(7) 0.044(2) Uani 1 1 d . . . . .
H41 H 0.572892 0.748179 0.249905 0.053 Uiso 1 1 calc R U . . .
C42 C 0.7191(8) 0.7258(10) 0.2120(8) 0.069(4) Uani 1 1 d . . . . .
H42 H 0.748250 0.787007 0.184545 0.083 Uiso 1 1 calc R U . . .
C43 C 0.7770(9) 0.6569(14) 0.2164(10) 0.086(5) Uani 1 1 d . . . . .
H43 H 0.846342 0.671475 0.194991 0.103 Uiso 1 1 calc R U . . .
C44 C 0.7391(9) 0.5709(12) 0.2493(11) 0.078(4) Uani 1 1 d . . . . .
H44 H 0.782744 0.525352 0.245697 0.094 Uiso 1 1 calc R U . . .
C45 C 0.6388(8) 0.5470(8) 0.2881(8) 0.053(3) Uani 1 1 d . . . . .
H45 H 0.611760 0.485275 0.316055 0.063 Uiso 1 1 calc R U . . .
C50 C 0.4154(6) 0.4655(5) 0.3759(6) 0.0299(17) Uani 1 1 d . . . . .
C51 C 0.3541(6) 0.4261(6) 0.4773(6) 0.0351(18) Uani 1 1 d . . . . .
H51 H 0.327036 0.462405 0.523873 0.042 Uiso 1 1 calc R U . . .
C52 C 0.3330(8) 0.3323(6) 0.5098(8) 0.049(2) Uani 1 1 d . . . . .
H52 H 0.291694 0.304666 0.579097 0.059 Uiso 1 1 calc R U . . .
C53 C 0.3711(9) 0.2796(6) 0.4430(9) 0.057(3) Uani 1 1 d . . . . .
H53 H 0.355558 0.215937 0.466163 0.069 Uiso 1 1 calc R U . . .
C54 C 0.4320(9) 0.3187(7) 0.3420(9) 0.056(3) Uani 1 1 d . . . . .
H54 H 0.458421 0.282021 0.295819 0.067 Uiso 1 1 calc R U . . .
C55 C 0.4543(8) 0.4108(6) 0.3088(7) 0.043(2) Uani 1 1 d . . . . .
H55 H 0.496606 0.437601 0.239494 0.051 Uiso 1 1 calc R U . . .
C60 C 0.3232(6) 0.7139(5) 0.1270(5) 0.0258(15) Uani 1 1 d . . . . .
C61 C 0.2282(6) 0.7365(5) 0.1430(6) 0.0279(16) Uani 1 1 d . . . . .
C62 C 0.2194(6) 0.7833(5) 0.0612(6) 0.0350(18) Uani 1 1 d . . . . .
H62 H 0.155437 0.800304 0.071230 0.042 Uiso 1 1 calc R U . . .
C63 C 0.3006(7) 0.8061(6) -0.0343(6) 0.039(2) Uani 1 1 d . . . . .
H63 H 0.290782 0.834681 -0.089126 0.047 Uiso 1 1 calc R U . . .
C64 C 0.3962(6) 0.7879(5) -0.0510(6) 0.0347(18) Uani 1 1 d . . . . .
H64 H 0.453191 0.806398 -0.115961 0.042 Uiso 1 1 calc R U . . .
C65 C 0.4055(6) 0.7415(5) 0.0310(5) 0.0256(15) Uani 1 1 d . . . . .
C70 C 0.5808(7) 0.8168(6) 0.0321(7) 0.043(2) Uani 1 1 d . . . . .
C71 C 0.5450(9) 0.8801(7) 0.0841(10) 0.068(3) Uani 1 1 d . . . . .
H71 H 0.479823 0.867409 0.141320 0.082 Uiso 1 1 calc R U . . .
C72 C 0.6004(10) 0.9634(8) 0.0566(12) 0.080(4) Uani 1 1 d . . . . .
H72 H 0.583284 0.999596 0.103177 0.096 Uiso 0.5 1 calc R U P A -2
H72A H 0.567726 1.014982 0.073593 0.096 Uiso 0.5 1 calc R U P B -1
C73 C 0.677(2) 0.9914(17) -0.035(2) 0.073(8) Uani 0.5 1 d . . P C -2
H73 H 0.714031 1.048967 -0.055170 0.088 Uiso 0.5 1 calc R U P C -2
C73A C 0.702(3) 0.969(3) 0.005(3) 0.093(11) Uani 0.5 1 d . U P C -1
H73A H 0.742218 1.020800 -0.004205 0.112 Uiso 0.5 1 calc R U P C -1
C74 C 0.7053(18) 0.9377(17) -0.104(2) 0.079(9) Uani 0.5 1 d . . P C -2
H74 H 0.756614 0.959646 -0.171191 0.094 Uiso 0.5 1 calc R U P C -2
C74A C 0.7481(18) 0.8960(19) -0.034(2) 0.089(10) Uani 0.5 1 d . . P C -1
H74A H 0.819178 0.901192 -0.075804 0.107 Uiso 0.5 1 calc R U P C -1
C75 C 0.6553(15) 0.8506(13) -0.0690(17) 0.055(6) Uani 0.5 1 d . . P C -2
H75 H 0.671671 0.813340 -0.114309 0.066 Uiso 0.5 1 calc R U P C -2
C75A C 0.6893(16) 0.8180(17) -0.0128(18) 0.062(6) Uani 0.5 1 d . . P C -1
H75A H 0.719669 0.764848 -0.027181 0.074 Uiso 0.5 1 calc R U P C -1
C80 C 0.5834(5) 0.6377(5) -0.0028(5) 0.0265(16) Uani 1 1 d . . . . .
C81 C 0.6532(7) 0.6019(7) 0.0248(7) 0.050(2) Uani 1 1 d . . . . .
H81 H 0.660446 0.619365 0.075950 0.060 Uiso 1 1 calc R U . . .
C82 C 0.7128(7) 0.5397(7) -0.0237(7) 0.053(3) Uani 1 1 d . . . . .
H82 H 0.760878 0.514815 -0.005411 0.064 Uiso 1 1 calc R U . . .
C83 C 0.7022(6) 0.5147(6) -0.0969(7) 0.043(2) Uani 1 1 d . . . . .
H83 H 0.744002 0.473290 -0.130112 0.051 Uiso 1 1 calc R U . . .
C84 C 0.6330(7) 0.5479(6) -0.1230(7) 0.045(2) Uani 1 1 d . . . . .
H84 H 0.625366 0.528863 -0.173209 0.054 Uiso 1 1 calc R U . . .
C85 C 0.5730(6) 0.6103(6) -0.0761(6) 0.0363(19) Uani 1 1 d . . . . .
H85 H 0.524698 0.633969 -0.094794 0.044 Uiso 1 1 calc R U . . .
C90 C 0.0447(6) 0.8024(6) 0.2798(6) 0.0357(19) Uani 1 1 d . . . . .
C91 C -0.0542(7) 0.7905(6) 0.2975(8) 0.051(3) Uani 1 1 d . . . . .
H91 H -0.081742 0.733800 0.300025 0.061 Uiso 1 1 calc R U . . .
C92 C -0.1121(7) 0.8617(7) 0.3115(10) 0.063(3) Uani 1 1 d . . . . .
H92 H -0.179806 0.853896 0.324225 0.076 Uiso 1 1 calc R U . . .
C93 C -0.0717(9) 0.9429(8) 0.3069(10) 0.075(4) Uani 1 1 d . . . . .
H93 H -0.111641 0.991648 0.315529 0.090 Uiso 1 1 calc R U . . .
C94 C 0.0273(9) 0.9564(7) 0.2897(9) 0.058(3) Uani 1 1 d . . . . .
H94 H 0.053882 1.013060 0.288367 0.070 Uiso 1 1 calc R U . . .
C95 C 0.0846(7) 0.8869(6) 0.2750(8) 0.046(2) Uani 1 1 d . . . . .
H95 H 0.152524 0.895702 0.261274 0.055 Uiso 1 1 calc R U . . .
C100 C 0.0469(5) 0.6132(5) 0.2807(6) 0.0266(16) Uani 1 1 d . . . . .
C101 C 0.0566(6) 0.5883(6) 0.1961(6) 0.0348(18) Uani 1 1 d . . . . .
H101 H 0.102723 0.623596 0.130977 0.042 Uiso 1 1 calc R U . . .
C102 C -0.0009(6) 0.5123(6) 0.2069(7) 0.040(2) Uani 1 1 d . . . . .
H102 H 0.006726 0.495148 0.149188 0.048 Uiso 1 1 calc R U . . .
C103 C -0.0688(7) 0.4618(6) 0.3007(7) 0.042(2) Uani 1 1 d . . . . .
H103 H -0.107815 0.409720 0.307733 0.050 Uiso 1 1 calc R U . . .
C104 C -0.0803(7) 0.4864(6) 0.3836(7) 0.046(2) Uani 1 1 d . . . . .
H104 H -0.128383 0.451775 0.448282 0.055 Uiso 1 1 calc R U . . .
C105 C -0.0228(6) 0.5609(6) 0.3749(7) 0.0386(19) Uani 1 1 d . . . . .
H105 H -0.030881 0.576574 0.433425 0.046 Uiso 1 1 calc R U . . .
Ga1 Ga 0.0368(8) 0.7291(9) 0.9168(9) 0.090(4) Uani 0.25 1 d . . P D -1
Ga2 Ga 0.0563(9) 0.7332(6) 0.9244(7) 0.060(3) Uani 0.25 1 d . . P D -2
Cl1 Cl 0.1197(8) 0.8448(6) 0.7933(6) 0.112(3) Uani 0.5 1 d . U P . .
Cl2 Cl -0.0825(8) 0.6531(6) 0.9454(7) 0.107(3) Uani 0.5 1 d . . P . .
Cl3 Cl -0.0026(4) 0.7979(5) 1.0503(5) 0.0730(17) Uani 0.5 1 d . . P . .
Cl4 Cl 0.1601(8) 0.6408(6) 0.9111(7) 0.120(3) Uani 0.5 1 d . . P . .
Ga3 Ga 0.3823(14) 0.9941(12) 0.6667(16) 0.045(5) Uani 0.15 1 d . U P E -2
Ga4 Ga 0.3584(5) 0.9874(6) 0.6720(6) 0.0342(17) Uani 0.35 1 d . . P E -1
Cl5 Cl 0.3251(13) 0.9982(10) 0.5529(12) 0.029(3) Uani 0.35 1 d . . P E -1
Cl5A Cl 0.348(3) 1.021(3) 0.538(3) 0.039(9) Uani 0.15 1 d . . P E -2
Cl6 Cl 0.2313(5) 0.9870(5) 0.8101(4) 0.078(2) Uani 0.5 1 d . . P . .
Cl7 Cl 0.4683(7) 1.1086(4) 0.6313(7) 0.0515(18) Uani 0.35 1 d . . P E -1
Cl7A Cl 0.424(4) 1.076(4) 0.670(4) 0.17(2) Uani 0.15 1 d . U P E -2
Cl8 Cl 0.4361(3) 0.8691(3) 0.6838(3) 0.0388(9) Uani 0.5 1 d . . P . .

loop_
_atom_site_aniso_label
_atom_site_aniso_U_11
_atom_site_aniso_U_22
_atom_site_aniso_U_33
_atom_site_aniso_U_23
_atom_site_aniso_U_13
_atom_site_aniso_U_12
Pd1 0.0203(3) 0.0221(3) 0.0213(3) -0.0057(2) -0.0039(2) 0.0053(2)
Pd2 0.0188(3) 0.0238(3) 0.0177(3) -0.0049(2) -0.0044(2) 0.0050(2)
Cl9 0.0220(8) 0.0210(8) 0.0225(8) -0.0048(7) -0.0061(7) 0.0051(6)
P1 0.0325(11) 0.0266(10) 0.0286(10) -0.0099(8) -0.0082(9) 0.0093(8)
P2 0.0256(10) 0.0287(10) 0.0240(10) -0.0072(8) -0.0115(8) 0.0066(8)
P3 0.0211(9) 0.0243(9) 0.0197(9) -0.0065(7) -0.0024(7) 0.0020(7)
P4 0.0218(9) 0.0233(9) 0.0273(10) -0.0026(8) -0.0069(8) 0.0055(7)
C10 0.034(4) 0.020(4) 0.021(4) -0.002(3) -0.008(3) 0.002(3)
C11 0.040(5) 0.035(4) 0.030(4) -0.014(3) -0.012(4) 0.015(4)
C12 0.090(8) 0.045(5) 0.044(5) -0.025(4) -0.043(6) 0.035(5)
C13 0.081(8) 0.056(6) 0.055(6) -0.034(5) -0.048(6) 0.029(5)
C14 0.059(6) 0.042(5) 0.038(5) -0.017(4) -0.030(5) 0.017(4)
C15 0.035(4) 0.024(4) 0.024(4) -0.005(3) -0.013(3) 0.003(3)
C20 0.037(5) 0.031(4) 0.046(5) -0.011(4) -0.019(4) 0.007(4)
C21 0.072(7) 0.038(5) 0.044(6) -0.012(4) -0.009(5) 0.014(5)
C22 0.082(9) 0.036(6) 0.080(8) -0.016(6) -0.023(7) 0.017(6)
C23 0.068(6) 0.042(5) 0.089(7) -0.013(5) -0.035(5) 0.001(5)
C24 0.067(7) 0.075(7) 0.123(9) -0.011(7) -0.026(6) 0.002(6)
C25 0.056(6) 0.045(5) 0.098(8) -0.017(5) -0.018(5) 0.010(5)
C30 0.046(5) 0.029(4) 0.031(5) -0.004(4) 0.004(4) 0.016(4)
C31 0.041(5) 0.034(5) 0.045(5) -0.009(4) 0.010(4) 0.007(4)
C32 0.057(7) 0.035(5) 0.067(7) -0.018(5) 0.013(6) 0.002(5)
C33 0.071(7) 0.049(6) 0.064(6) -0.012(5) 0.000(5) 0.009(5)
C34 0.091(10) 0.084(9) 0.032(6) -0.014(6) 0.002(6) 0.042(8)
C35 0.083(8) 0.056(7) 0.042(6) -0.018(5) -0.011(6) 0.022(6)
C40 0.027(4) 0.049(5) 0.032(4) -0.019(4) -0.013(4) 0.006(4)
C41 0.031(5) 0.066(6) 0.036(5) -0.014(4) -0.016(4) 0.000(4)
C42 0.043(6) 0.105(10) 0.050(6) -0.016(6) -0.017(5) -0.024(6)
C43 0.033(6) 0.177(17) 0.074(9) -0.072(10) -0.028(6) 0.024(9)
C44 0.043(7) 0.126(13) 0.092(10) -0.063(9) -0.039(7) 0.039(8)
C45 0.048(6) 0.075(7) 0.056(6) -0.033(5) -0.035(5) 0.029(5)
C50 0.034(4) 0.030(4) 0.030(4) -0.007(3) -0.019(4) 0.010(3)
C51 0.032(4) 0.040(5) 0.034(4) -0.009(4) -0.017(4) 0.005(4)
C52 0.052(6) 0.038(5) 0.049(6) 0.004(4) -0.025(5) -0.003(4)
C53 0.091(8) 0.025(4) 0.077(8) -0.011(5) -0.058(7) 0.009(5)
C54 0.080(8) 0.039(5) 0.067(7) -0.024(5) -0.046(6) 0.026(5)
C55 0.062(6) 0.035(5) 0.041(5) -0.014(4) -0.031(5) 0.019(4)
C60 0.028(4) 0.020(3) 0.024(4) -0.004(3) -0.009(3) 0.005(3)
C61 0.026(4) 0.025(4) 0.031(4) -0.006(3) -0.013(3) 0.005(3)
C62 0.037(4) 0.031(4) 0.032(4) -0.004(3) -0.014(4) 0.011(3)
C63 0.047(5) 0.036(5) 0.031(4) 0.000(4) -0.019(4) 0.011(4)
C64 0.035(4) 0.030(4) 0.025(4) -0.004(3) -0.005(3) 0.009(3)
C65 0.027(4) 0.022(4) 0.020(4) -0.003(3) -0.006(3) 0.006(3)
C70 0.038(5) 0.035(5) 0.037(5) -0.015(4) -0.001(4) -0.008(4)
C71 0.054(6) 0.048(6) 0.082(8) -0.033(6) -0.008(6) -0.002(5)
C72 0.071(8) 0.046(7) 0.113(12) -0.035(7) -0.030(8) 0.003(6)
C73 0.084(19) 0.041(13) 0.078(18) -0.014(12) -0.025(16) -0.035(13)
C73A 0.097(14) 0.083(14) 0.097(14) -0.029(9) -0.041(10) -0.007(9)
C74 0.050(14) 0.065(15) 0.064(15) -0.017(13) 0.019(12) -0.031(12)
C74A 0.041(13) 0.077(18) 0.10(2) -0.032(16) 0.014(14) -0.028(12)
C75 0.036(10) 0.035(10) 0.060(13) -0.020(10) 0.006(10) -0.011(8)
C75A 0.042(12) 0.062(14) 0.067(15) -0.032(12) -0.008(11) -0.011(10)
C80 0.024(4) 0.024(4) 0.020(4) -0.005(3) -0.001(3) 0.004(3)
C81 0.048(6) 0.071(7) 0.043(5) -0.031(5) -0.024(5) 0.028(5)
C82 0.047(6) 0.075(7) 0.037(5) -0.020(5) -0.018(4) 0.041(5)
C83 0.032(5) 0.040(5) 0.043(5) -0.014(4) -0.006(4) 0.019(4)
C84 0.044(5) 0.045(5) 0.043(5) -0.027(4) -0.013(4) 0.010(4)
C85 0.024(4) 0.048(5) 0.039(5) -0.025(4) -0.011(4) 0.013(4)
C90 0.030(4) 0.034(4) 0.030(4) -0.003(3) -0.007(3) 0.009(3)
C91 0.031(5) 0.036(5) 0.071(7) -0.003(5) -0.017(5) 0.007(4)
C92 0.030(5) 0.038(5) 0.101(9) -0.006(5) -0.021(5) 0.016(4)
C93 0.049(6) 0.045(6) 0.098(10) -0.010(6) -0.014(6) 0.027(5)
C94 0.062(7) 0.036(5) 0.081(8) -0.015(5) -0.038(6) 0.015(5)
C95 0.037(5) 0.034(5) 0.060(6) -0.006(4) -0.022(5) 0.008(4)
C100 0.024(4) 0.025(4) 0.031(4) -0.007(3) -0.013(3) 0.010(3)
C101 0.028(4) 0.034(4) 0.033(4) -0.004(3) -0.008(3) 0.002(3)
C102 0.036(5) 0.041(5) 0.046(5) -0.012(4) -0.021(4) 0.005(4)
C103 0.037(5) 0.035(5) 0.053(6) -0.007(4) -0.024(4) 0.000(4)
C104 0.040(5) 0.046(5) 0.041(5) 0.005(4) -0.018(4) -0.012(4)
C105 0.038(5) 0.039(5) 0.034(5) 0.001(4) -0.018(4) -0.004(4)
Ga1 0.038(3) 0.104(7) 0.102(8) -0.045(6) -0.006(4) 0.020(3)
Ga2 0.122(9) 0.038(3) 0.065(5) -0.017(3) -0.078(6) 0.026(4)
Cl1 0.155(7) 0.100(5) 0.073(4) -0.024(4) -0.049(4) 0.053(5)
Cl2 0.145(8) 0.095(6) 0.095(6) -0.037(5) -0.064(6) 0.011(5)
Cl3 0.041(3) 0.112(5) 0.070(4) -0.034(4) -0.025(3) 0.011(3)
Cl4 0.158(8) 0.113(6) 0.114(7) -0.061(5) -0.072(6) 0.090(6)
Ga3 0.058(8) 0.014(5) 0.033(5) -0.003(4) -0.001(5) -0.008(5)
Ga4 0.037(3) 0.052(4) 0.028(3) -0.019(3) -0.024(2) 0.032(3)
Cl5 0.039(8) 0.022(7) 0.027(7) 0.000(5) -0.018(6) 0.002(5)
Cl5A 0.040(18) 0.019(16) 0.027(10) 0.018(10) -0.002(11) -0.005(10)
Cl6 0.073(4) 0.107(5) 0.040(3) -0.011(3) -0.019(3) 0.052(4)
Cl7 0.066(5) 0.025(3) 0.071(5) -0.013(3) -0.039(4) 0.001(3)
Cl7A 0.16(2) 0.18(3) 0.17(3) -0.030(17) -0.098(19) 0.025(18)
Cl8 0.045(2) 0.034(2) 0.045(2) -0.0137(18) -0.027(2) 0.0183(18)

loop_
_atom_type_symbol
_atom_type_description
_atom_type_scat_dispersion_real
_atom_type_scat_dispersion_imag
_atom_type_scat_source
C C 0.0033 0.0016 'International Tables Vol C Tables 4.2.6.8 and 6.1.1.4'
H H 0.0000 0.0000 'International Tables Vol C Tables 4.2.6.8 and 6.1.1.4'
Cl Cl 0.1484 0.1585 'International Tables Vol C Tables 4.2.6.8 and 6.1.1.4'
Ga Ga 0.2307 1.6083 'International Tables Vol C Tables 4.2.6.8 and 6.1.1.4'
P P 0.1023 0.0942 'International Tables Vol C Tables 4.2.6.8 and 6.1.1.4'
Pd Pd -0.9988 1.0072 'International Tables Vol C Tables 4.2.6.8 and 6.1.1.4'

loop_
_geom_angle_atom_site_label_1
_geom_angle_atom_site_label_2
_geom_angle_atom_site_label_3
_geom_angle
_geom_angle_site_symmetry_1
_geom_angle_site_symmetry_3
_geom_angle_publ_flag
Cl9 Pd1 Pd2 54.79(4) . . ?
P1 Pd1 Pd2 136.29(6) . . ?
P1 Pd1 Cl9 156.07(7) . . ?
P1 Pd1 P4 111.35(8) . . ?
P4 Pd1 Pd2 92.08(5) . . ?
P4 Pd1 Cl9 86.18(7) . . ?
C10 Pd1 Pd2 82.5(2) . . ?
C10 Pd1 Cl9 96.4(2) . . ?
C10 Pd1 P1 68.9(2) . . ?
C10 Pd1 P4 171.0(2) . . ?
Cl9 Pd2 Pd1 53.94(4) . . ?
P2 Pd2 Pd1 92.71(5) . . ?
P2 Pd2 Cl9 85.41(7) . . ?
P3 Pd2 Pd1 139.29(5) . . ?
P3 Pd2 Cl9 154.62(7) . . ?
P3 Pd2 P2 111.16(7) . . ?
C60 Pd2 Pd1 83.5(2) . . ?
C60 Pd2 Cl9 97.8(2) . . ?
C60 Pd2 P2 172.1(2) . . ?
C60 Pd2 P3 68.4(2) . . ?
Pd1 Cl9 Pd2 71.27(5) . . ?
C11 P1 Pd1 86.3(3) . . ?
C11 P1 C20 107.4(4) . . ?
C20 P1 Pd1 124.4(3) . . ?
C30 P1 Pd1 115.0(3) . . ?
C30 P1 C11 111.9(4) . . ?
C30 P1 C20 109.0(4) . . ?
C15 P2 Pd2 102.7(3) . . ?
C40 P2 Pd2 120.3(3) . . ?
C40 P2 C15 104.4(4) . . ?
C50 P2 Pd2 114.4(3) . . ?
C50 P2 C15 108.4(4) . . ?
C50 P2 C40 105.6(4) . . ?
C65 P3 Pd2 86.5(2) . . ?
C65 P3 C70 107.9(4) . . ?
C65 P3 C80 113.6(4) . . ?
C70 P3 Pd2 125.2(3) . . ?
C80 P3 Pd2 114.2(2) . . ?
C80 P3 C70 107.5(4) . . ?
C61 P4 Pd1 103.3(3) . . ?
C90 P4 Pd1 118.0(3) . . ?
C90 P4 C61 106.8(4) . . ?
C100 P4 Pd1 117.1(2) . . ?
C100 P4 C61 105.1(3) . . ?
C100 P4 C90 105.4(4) . . ?
C11 C10 Pd1 106.6(6) . . ?
C15 C10 Pd1 135.2(6) . . ?
C15 C10 C11 118.1(7) . . ?
C10 C11 P1 97.4(6) . . ?
C12 C11 P1 138.8(7) . . ?
C12 C11 C10 123.3(8) . . ?
C11 C12 H12 121.3 . . ?
C13 C12 C11 117.4(8) . . ?
C13 C12 H12 121.3 . . ?
C12 C13 H13 119.2 . . ?
C12 C13 C14 121.5(9) . . ?
C14 C13 H13 119.2 . . ?
C13 C14 H14 119.5 . . ?
C13 C14 C15 121.0(9) . . ?
C15 C14 H14 119.5 . . ?
C10 C15 P2 119.4(6) . . ?
C10 C15 C14 118.3(7) . . ?
C14 C15 P2 121.8(6) . . ?
C21 C20 P1 122.6(7) . . ?
C25 C20 P1 118.3(7) . . ?
C25 C20 C21 119.0(9) . . ?
C20 C21 H21 120.0 . . ?
C22 C21 C20 120.0(10) . . ?
C22 C21 H21 120.0 . . ?
C21 C22 H22 119.5 . . ?
C23 C22 C21 121.0(11) . . ?
C23 C22 H22 119.5 . . ?
C22 C23 H23 120.2 . . ?
C24 C23 C22 119.5(12) . . ?
C24 C23 H23 120.2 . . ?
C23 C24 H24 120.0 . . ?
C23 C24 C25 119.9(13) . . ?
C25 C24 H24 120.0 . . ?
C20 C25 C24 120.4(11) . . ?
C20 C25 H25 119.8 . . ?
C24 C25 H25 119.8 . . ?
C31 C30 P1 120.6(7) . . ?
C31 C30 C35 118.9(9) . . ?
C35 C30 P1 120.3(9) . . ?
C30 C31 H31 119.6 . . ?
C30 C31 C32 120.9(11) . . ?
C32 C31 H31 119.6 . . ?
C31 C32 H32 120.0 . . ?
C33 C32 C31 120.1(13) . . ?
C33 C32 H32 120.0 . . ?
C32 C33 H33 119.0 . . ?
C32 C33 C34 122.0(12) . . ?
C34 C33 H33 119.0 . . ?
C33 C34 H34 120.5 . . ?
C33 C34 C35 118.9(12) . . ?
C35 C34 H34 120.5 . . ?
C30 C35 H35 120.4 . . ?
C34 C35 C30 119.3(13) . . ?
C34 C35 H35 120.4 . . ?
C41 C40 P2 117.7(7) . . ?
C41 C40 C45 119.3(9) . . ?
C45 C40 P2 122.9(7) . . ?
C40 C41 H41 120.0 . . ?
C40 C41 C42 120.1(10) . . ?
C42 C41 H41 120.0 . . ?
C41 C42 H42 121.2 . . ?
C43 C42 C41 117.6(12) . . ?
C43 C42 H42 121.2 . . ?
C42 C43 H43 118.9 . . ?
C44 C43 C42 122.2(11) . . ?
C44 C43 H43 118.9 . . ?
C43 C44 H44 119.5 . . ?
C43 C44 C45 120.9(12) . . ?
C45 C44 H44 119.5 . . ?
C40 C45 H45 120.1 . . ?
C44 C45 C40 119.7(12) . . ?
C44 C45 H45 120.1 . . ?
C51 C50 P2 122.2(6) . . ?
C51 C50 C55 119.5(8) . . ?
C55 C50 P2 118.2(6) . . ?
C50 C51 H51 120.5 . . ?
C50 C51 C52 119.0(8) . . ?
C52 C51 H51 120.5 . . ?
C51 C52 H52 119.6 . . ?
C53 C52 C51 120.8(9) . . ?
C53 C52 H52 119.6 . . ?
C52 C53 H53 119.8 . . ?
C52 C53 C54 120.3(9) . . ?
C54 C53 H53 119.8 . . ?
C53 C54 H54 120.1 . . ?
C55 C54 C53 119.7(9) . . ?
C55 C54 H54 120.1 . . ?
C50 C55 H55 119.7 . . ?
C54 C55 C50 120.7(9) . . ?
C54 C55 H55 119.7 . . ?
C61 C60 Pd2 134.7(6) . . ?
C65 C60 Pd2 106.2(5) . . ?
C65 C60 C61 119.1(7) . . ?
C60 C61 P4 119.0(6) . . ?
C62 C61 P4 122.8(6) . . ?
C62 C61 C60 118.1(7) . . ?
C61 C62 H62 119.0 . . ?
C63 C62 C61 122.1(8) . . ?
C63 C62 H62 119.0 . . ?
C62 C63 H63 119.6 . . ?
C62 C63 C64 120.7(8) . . ?
C64 C63 H63 119.6 . . ?
C63 C64 H64 121.3 . . ?
C63 C64 C65 117.3(7) . . ?
C65 C64 H64 121.3 . . ?
C60 C65 P3 97.7(5) . . ?
C64 C65 P3 139.0(6) . . ?
C64 C65 C60 122.5(7) . . ?
C71 C70 P3 120.9(7) . . ?
C71 C70 C75 114.7(11) . . ?
C71 C70 C75A 113.2(11) . . ?
C75 C70 P3 117.7(10) . . ?
C75A C70 P3 120.0(11) . . ?
C70 C71 H71 118.9 . . ?
C70 C71 C72 122.3(11) . . ?
C72 C71 H71 118.9 . . ?
C71 C72 H72 120.5 . . ?
C71 C72 H72A 121.1 . . ?
C73 C72 C71 119.0(15) . . ?
C73 C72 H72 120.5 . . ?
C73A C72 C71 117.9(19) . . ?
C73A C72 H72A 121.1 . . ?
C72 C73 H73 119.5 . . ?
C72 C73 C74 121.1(18) . . ?
C74 C73 H73 119.5 . . ?
C72 C73A H73A 120.1 . . ?
C72 C73A C74A 120(3) . . ?
C74A C73A H73A 120.1 . . ?
C73 C74 H74 121.2 . . ?
C75 C74 C73 118(2) . . ?
C75 C74 H74 121.2 . . ?
C73A C74A H74A 120.3 . . ?
C75A C74A C73A 119(2) . . ?
C75A C74A H74A 120.3 . . ?
C70 C75 H75 119.3 . . ?
C74 C75 C70 121.4(18) . . ?
C74 C75 H75 119.3 . . ?
C70 C75A H75A 120.1 . . ?
C74A C75A C70 120(2) . . ?
C74A C75A H75A 120.1 . . ?
C81 C80 P3 119.1(6) . . ?
C85 C80 P3 121.3(6) . . ?
C85 C80 C81 119.4(7) . . ?
C80 C81 H81 120.4 . . ?
C80 C81 C82 119.2(9) . . ?
C82 C81 H81 120.4 . . ?
C81 C82 H82 119.8 . . ?
C83 C82 C81 120.4(9) . . ?
C83 C82 H82 119.8 . . ?
C82 C83 H83 119.5 . . ?
C84 C83 C82 120.9(8) . . ?
C84 C83 H83 119.5 . . ?
C83 C84 H84 120.1 . . ?
C83 C84 C85 119.8(9) . . ?
C85 C84 H84 120.1 . . ?
C80 C85 C84 120.3(8) . . ?
C80 C85 H85 119.9 . . ?
C84 C85 H85 119.9 . . ?
C91 C90 P4 122.5(7) . . ?
C91 C90 C95 119.4(8) . . ?
C95 C90 P4 118.0(7) . . ?
C90 C91 H91 120.2 . . ?
C92 C91 C90 119.7(9) . . ?
C92 C91 H91 120.2 . . ?
C91 C92 H92 120.1 . . ?
C93 C92 C91 119.8(10) . . ?
C93 C92 H92 120.1 . . ?
C92 C93 H93 119.2 . . ?
C92 C93 C94 121.6(9) . . ?
C94 C93 H93 119.2 . . ?
C93 C94 H94 120.6 . . ?
C95 C94 C93 118.7(10) . . ?
C95 C94 H94 120.6 . . ?
C90 C95 H95 119.6 . . ?
C94 C95 C90 120.8(9) . . ?
C94 C95 H95 119.6 . . ?
C101 C100 P4 122.3(6) . . ?
C105 C100 P4 119.4(6) . . ?
C105 C100 C101 118.4(7) . . ?
C100 C101 H101 119.9 . . ?
C102 C101 C100 120.2(8) . . ?
C102 C101 H101 119.9 . . ?
C101 C102 H102 119.9 . . ?
C103 C102 C101 120.2(9) . . ?
C103 C102 H102 119.9 . . ?
C102 C103 H103 119.9 . . ?
C104 C103 C102 120.1(8) . . ?
C104 C103 H103 119.9 . . ?
C103 C104 H104 119.6 . . ?
C103 C104 C105 120.8(8) . . ?
C105 C104 H104 119.6 . . ?
C100 C105 H105 119.8 . . ?
C104 C105 C100 120.3(8) . . ?
C104 C105 H105 119.8 . . ?
Cl1 Ga1 Cl3 98.5(6) . . ?
Cl1 Ga1 Cl4 102.7(6) . . ?
Cl2 Ga1 Cl1 128.4(8) . . ?
Cl2 Ga1 Cl3 109.7(5) . . ?
Cl2 Ga1 Cl4 109.4(7) . . ?
Cl4 Ga1 Cl3 106.0(6) . . ?
Cl1 Ga2 Cl2 113.2(5) . . ?
Cl1 Ga2 Cl3 104.0(5) . . ?
Cl3 Ga2 Cl2 104.5(5) . . ?
Cl4 Ga2 Cl1 110.0(6) . . ?
Cl4 Ga2 Cl2 105.0(6) . . ?
Cl4 Ga2 Cl3 120.3(5) . . ?
Cl5A Ga3 Cl6 106.5(14) . . ?
Cl7A Ga3 Cl5A 110(2) . . ?
Cl7A Ga3 Cl6 94(3) . . ?
Cl7A Ga3 Cl8 125(2) . . ?
Cl8 Ga3 Cl5A 111.0(16) . . ?
Cl8 Ga3 Cl6 107.2(8) . . ?
Cl5 Ga4 Cl7 107.7(5) . . ?
Cl5 Ga4 Cl8 109.7(6) . . ?
Cl6 Ga4 Cl5 113.6(6) . . ?
Cl6 Ga4 Cl7 107.6(5) . . ?
Cl6 Ga4 Cl8 111.4(4) . . ?
Cl8 Ga4 Cl7 106.5(3) . . ?

loop_
_geom_bond_atom_site_label_1
_geom_bond_atom_site_label_2
_geom_bond_distance
_geom_bond_site_symmetry_2
_geom_bond_publ_flag
Pd1 Pd2 2.8068(7) . ?
Pd1 Cl9 2.3958(17) . ?
Pd1 P1 2.253(2) . ?
Pd1 P4 2.359(2) . ?
Pd1 C10 2.042(8) . ?
Pd2 Cl9 2.4216(17) . ?
Pd2 P2 2.354(2) . ?
Pd2 P3 2.2360(19) . ?
Pd2 C60 2.049(7) . ?
P1 C11 1.808(9) . ?
P1 C20 1.817(9) . ?
P1 C30 1.799(9) . ?
P2 C15 1.828(8) . ?
P2 C40 1.824(8) . ?
P2 C50 1.820(8) . ?
P3 C65 1.794(8) . ?
P3 C70 1.805(8) . ?
P3 C80 1.800(7) . ?
P4 C61 1.836(8) . ?
P4 C90 1.821(8) . ?
P4 C100 1.816(8) . ?
C10 C11 1.414(11) . ?
C10 C15 1.391(11) . ?
C11 C12 1.371(13) . ?
C12 H12 0.9500 . ?
C12 C13 1.366(14) . ?
C13 H13 0.9500 . ?
C13 C14 1.386(12) . ?
C14 H14 0.9500 . ?
C14 C15 1.403(12) . ?
C20 C21 1.376(13) . ?
C20 C25 1.358(14) . ?
C21 H21 0.9500 . ?
C21 C22 1.369(15) . ?
C22 H22 0.9500 . ?
C22 C23 1.357(17) . ?
C23 H23 0.9500 . ?
C23 C24 1.357(18) . ?
C24 H24 0.9500 . ?
C24 C25 1.393(18) . ?
C25 H25 0.9500 . ?
C30 C31 1.355(15) . ?
C30 C35 1.411(15) . ?
C31 H31 0.9500 . ?
C31 C32 1.417(13) . ?
C32 H32 0.9500 . ?
C32 C33 1.308(18) . ?
C33 H33 0.9500 . ?
C33 C34 1.39(2) . ?
C34 H34 0.9500 . ?
C34 C35 1.406(17) . ?
C35 H35 0.9500 . ?
C40 C41 1.373(13) . ?
C40 C45 1.392(13) . ?
C41 H41 0.9500 . ?
C41 C42 1.406(13) . ?
C42 H42 0.9500 . ?
C42 C43 1.38(2) . ?
C43 H43 0.9500 . ?
C43 C44 1.32(2) . ?
C44 H44 0.9500 . ?
C44 C45 1.359(16) . ?
C45 H45 0.9500 . ?
C50 C51 1.389(11) . ?
C50 C55 1.395(12) . ?
C51 H51 0.9500 . ?
C51 C52 1.396(12) . ?
C52 H52 0.9500 . ?
C52 C53 1.368(15) . ?
C53 H53 0.9500 . ?
C53 C54 1.382(16) . ?
C54 H54 0.9500 . ?
C54 C55 1.373(13) . ?
C55 H55 0.9500 . ?
C60 C61 1.395(10) . ?
C60 C65 1.393(10) . ?
C61 C62 1.384(11) . ?
C62 H62 0.9500 . ?
C62 C63 1.378(12) . ?
C63 H63 0.9500 . ?
C63 C64 1.381(12) . ?
C64 H64 0.9500 . ?
C64 C65 1.391(11) . ?
C70 C71 1.349(13) . ?
C70 C75 1.41(2) . ?
C70 C75A 1.45(2) . ?
C71 H71 0.9500 . ?
C71 C72 1.395(15) . ?
C72 H72 0.9500 . ?
C72 H72A 0.9500 . ?
C72 C73 1.32(3) . ?
C72 C73A 1.35(4) . ?
C73 H73 0.9500 . ?
C73 C74 1.40(4) . ?
C73A H73A 0.9500 . ?
C73A C74A 1.41(4) . ?
C74 H74 0.9500 . ?
C74 C75 1.39(3) . ?
C74A H74A 0.9500 . ?
C74A C75A 1.37(3) . ?
C75 H75 0.9500 . ?
C75A H75A 0.9500 . ?
C80 C81 1.386(12) . ?
C80 C85 1.380(11) . ?
C81 H81 0.9500 . ?
C81 C82 1.400(13) . ?
C82 H82 0.9500 . ?
C82 C83 1.361(14) . ?
C83 H83 0.9500 . ?
C83 C84 1.352(13) . ?
C84 H84 0.9500 . ?
C84 C85 1.395(11) . ?
C85 H85 0.9500 . ?
C90 C91 1.393(12) . ?
C90 C95 1.403(13) . ?
C91 H91 0.9500 . ?
C91 C92 1.385(13) . ?
C92 H92 0.9500 . ?
C92 C93 1.361(16) . ?
C93 H93 0.9500 . ?
C93 C94 1.400(16) . ?
C94 H94 0.9500 . ?
C94 C95 1.359(13) . ?
C95 H95 0.9500 . ?
C100 C101 1.398(11) . ?
C100 C105 1.393(11) . ?
C101 H101 0.9500 . ?
C101 C102 1.388(12) . ?
C102 H102 0.9500 . ?
C102 C103 1.372(13) . ?
C103 H103 0.9500 . ?
C103 C104 1.363(13) . ?
C104 H104 0.9500 . ?
C104 C105 1.381(12) . ?
C105 H105 0.9500 . ?
Ga1 Cl1 2.158(16) . ?
Ga1 Cl2 1.961(16) . ?
Ga1 Cl3 2.371(14) . ?
Ga1 Cl4 2.277(14) . ?
Ga2 Cl1 2.155(12) . ?
Ga2 Cl2 2.287(14) . ?
Ga2 Cl3 2.203(12) . ?
Ga2 Cl4 2.076(12) . ?
Ga3 Cl5A 2.26(6) . ?
Ga3 Cl6 2.31(2) . ?
Ga3 Cl7A 1.42(6) . ?
Ga3 Cl8 2.088(19) . ?
Ga4 Cl5 2.122(18) . ?
Ga4 Cl6 2.105(10) . ?
Ga4 Cl7 2.263(11) . ?
Ga4 Cl8 2.175(8) . ?

loop_
_geom_torsion_atom_site_label_1
_geom_torsion_atom_site_label_2
_geom_torsion_atom_site_label_3
_geom_torsion_atom_site_label_4
_geom_torsion
_geom_torsion_site_symmetry_1
_geom_torsion_site_symmetry_2
_geom_torsion_site_symmetry_3
_geom_torsion_site_symmetry_4
_geom_torsion_publ_flag
Pd1 P1 C11 C10 7.4(5) . . . . ?
Pd1 P1 C11 C12 178.7(11) . . . . ?
Pd1 P1 C20 C21 136.6(8) . . . . ?
Pd1 P1 C20 C25 -45.9(10) . . . . ?
Pd1 P1 C30 C31 -22.7(9) . . . . ?
Pd1 P1 C30 C35 151.5(7) . . . . ?
Pd1 P4 C61 C60 18.2(6) . . . . ?
Pd1 P4 C61 C62 -157.6(6) . . . . ?
Pd1 P4 C90 C91 -128.5(8) . . . . ?
Pd1 P4 C90 C95 46.9(8) . . . . ?
Pd1 P4 C100 C101 -131.0(6) . . . . ?
Pd1 P4 C100 C105 48.4(7) . . . . ?
Pd1 C10 C11 P1 -8.5(5) . . . . ?
Pd1 C10 C11 C12 178.3(8) . . . . ?
Pd1 C10 C15 P2 8.8(11) . . . . ?
Pd1 C10 C15 C14 -179.1(6) . . . . ?
Pd2 P2 C15 C10 15.6(6) . . . . ?
Pd2 P2 C15 C14 -156.2(6) . . . . ?
Pd2 P2 C40 C41 51.7(7) . . . . ?
Pd2 P2 C40 C45 -125.0(7) . . . . ?
Pd2 P2 C50 C51 -115.0(6) . . . . ?
Pd2 P2 C50 C55 62.4(7) . . . . ?
Pd2 P3 C65 C60 8.7(4) . . . . ?
Pd2 P3 C65 C64 178.1(9) . . . . ?
Pd2 P3 C70 C71 -29.4(12) . . . . ?
Pd2 P3 C70 C75 -179.3(13) . . . . ?
Pd2 P3 C70 C75A 121.9(14) . . . . ?
Pd2 P3 C80 C81 -74.7(7) . . . . ?
Pd2 P3 C80 C85 101.3(6) . . . . ?
Pd2 C60 C61 P4 4.8(11) . . . . ?
Pd2 C60 C61 C62 -179.3(6) . . . . ?
Pd2 C60 C65 P3 -9.8(5) . . . . ?
Pd2 C60 C65 C64 178.3(6) . . . . ?
P1 C11 C12 C13 -170.1(9) . . . . ?
P1 C20 C21 C22 -179.0(10) . . . . ?
P1 C20 C25 C24 -178.5(12) . . . . ?
P1 C30 C31 C32 173.5(8) . . . . ?
P1 C30 C35 C34 -173.0(9) . . . . ?
P2 C40 C41 C42 -175.4(7) . . . . ?
P2 C40 C45 C44 173.9(8) . . . . ?
P2 C50 C51 C52 177.4(7) . . . . ?
P2 C50 C55 C54 -176.9(8) . . . . ?
P3 C70 C71 C72 -174.7(11) . . . . ?
P3 C70 C75 C74 167(2) . . . . ?
P3 C70 C75A C74A -179(2) . . . . ?
P3 C80 C81 C82 177.1(8) . . . . ?
P3 C80 C85 C84 -176.8(7) . . . . ?
P4 C61 C62 C63 177.1(7) . . . . ?
P4 C90 C91 C92 174.5(9) . . . . ?
P4 C90 C95 C94 -174.0(8) . . . . ?
P4 C100 C101 C102 178.3(6) . . . . ?
P4 C100 C105 C104 -179.3(7) . . . . ?
C10 C11 C12 C13 -0.3(15) . . . . ?
C11 P1 C20 C21 -125.8(9) . . . . ?
C11 P1 C20 C25 51.7(10) . . . . ?
C11 P1 C30 C31 -119.1(8) . . . . ?
C11 P1 C30 C35 55.1(9) . . . . ?
C11 C10 C15 P2 -167.5(6) . . . . ?
C11 C10 C15 C14 4.6(11) . . . . ?
C11 C12 C13 C14 4.8(17) . . . . ?
C12 C13 C14 C15 -4.6(16) . . . . ?
C13 C14 C15 P2 171.5(8) . . . . ?
C13 C14 C15 C10 -0.3(13) . . . . ?
C15 P2 C40 C41 -62.7(7) . . . . ?
C15 P2 C40 C45 120.6(7) . . . . ?
C15 P2 C50 C51 -1.0(8) . . . . ?
C15 P2 C50 C55 176.3(7) . . . . ?
C15 C10 C11 P1 168.8(6) . . . . ?
C15 C10 C11 C12 -4.4(13) . . . . ?
C20 P1 C11 C10 -117.6(6) . . . . ?
C20 P1 C11 C12 53.8(12) . . . . ?
C20 P1 C30 C31 122.3(8) . . . . ?
C20 P1 C30 C35 -63.5(9) . . . . ?
C20 C21 C22 C23 -4(2) . . . . ?
C21 C20 C25 C24 -1(2) . . . . ?
C21 C22 C23 C24 2(2) . . . . ?
C22 C23 C24 C25 0(2) . . . . ?
C23 C24 C25 C20 -1(3) . . . . ?
C25 C20 C21 C22 3.6(18) . . . . ?
C30 P1 C11 C10 122.8(6) . . . . ?
C30 P1 C11 C12 -65.8(12) . . . . ?
C30 P1 C20 C21 -4.3(10) . . . . ?
C30 P1 C20 C25 173.2(10) . . . . ?
C30 C31 C32 C33 0.3(17) . . . . ?
C31 C30 C35 C34 1.3(15) . . . . ?
C31 C32 C33 C34 0(2) . . . . ?
C32 C33 C34 C35 1(2) . . . . ?
C33 C34 C35 C30 -1.3(18) . . . . ?
C35 C30 C31 C32 -0.8(15) . . . . ?
C40 P2 C15 C10 141.9(6) . . . . ?
C40 P2 C15 C14 -29.8(8) . . . . ?
C40 P2 C50 C51 110.4(7) . . . . ?
C40 P2 C50 C55 -72.2(7) . . . . ?
C40 C41 C42 C43 -1.8(15) . . . . ?
C41 C40 C45 C44 -2.8(14) . . . . ?
C41 C42 C43 C44 3.8(18) . . . . ?
C42 C43 C44 C45 -5(2) . . . . ?
C43 C44 C45 C40 4.7(18) . . . . ?
C45 C40 C41 C42 1.4(13) . . . . ?
C50 P2 C15 C10 -105.8(6) . . . . ?
C50 P2 C15 C14 82.4(7) . . . . ?
C50 P2 C40 C41 -177.0(7) . . . . ?
C50 P2 C40 C45 6.3(8) . . . . ?
C50 C51 C52 C53 -0.6(14) . . . . ?
C51 C50 C55 C54 0.5(13) . . . . ?
C51 C52 C53 C54 0.6(16) . . . . ?
C52 C53 C54 C55 0.0(16) . . . . ?
C53 C54 C55 C50 -0.5(15) . . . . ?
C55 C50 C51 C52 0.0(12) . . . . ?
C60 C61 C62 C63 1.3(12) . . . . ?
C61 P4 C90 C91 115.8(8) . . . . ?
C61 P4 C90 C95 -68.8(8) . . . . ?
C61 P4 C100 C101 -17.1(7) . . . . ?
C61 P4 C100 C105 162.4(6) . . . . ?
C61 C60 C65 P3 169.2(6) . . . . ?
C61 C60 C65 C64 -2.6(11) . . . . ?
C61 C62 C63 C64 -4.2(14) . . . . ?
C62 C63 C64 C65 3.6(13) . . . . ?
C63 C64 C65 P3 -167.8(7) . . . . ?
C63 C64 C65 C60 -0.2(12) . . . . ?
C65 P3 C70 C71 69.2(11) . . . . ?
C65 P3 C70 C75 -80.7(14) . . . . ?
C65 P3 C70 C75A -139.5(14) . . . . ?
C65 P3 C80 C81 -171.8(7) . . . . ?
C65 P3 C80 C85 4.2(8) . . . . ?
C65 C60 C61 P4 -173.9(6) . . . . ?
C65 C60 C61 C62 2.0(11) . . . . ?
C70 P3 C65 C60 -117.3(5) . . . . ?
C70 P3 C65 C64 52.2(10) . . . . ?
C70 P3 C80 C81 68.9(8) . . . . ?
C70 P3 C80 C85 -115.1(7) . . . . ?
C70 C71 C72 C73 18(3) . . . . ?
C70 C71 C72 C73A -26(3) . . . . ?
C71 C70 C75 C74 16(3) . . . . ?
C71 C70 C75A C74A -25(3) . . . . ?
C71 C72 C73 C74 -2(4) . . . . ?
C71 C72 C73A C74A 11(5) . . . . ?
C72 C73 C74 C75 -5(5) . . . . ?
C72 C73A C74A C75A -6(6) . . . . ?
C73 C74 C75 C70 -2(5) . . . . ?
C73A C74A C75A C70 13(5) . . . . ?
C75 C70 C71 C72 -24(2) . . . . ?
C75A C70 C71 C72 32(2) . . . . ?
C80 P3 C65 C60 123.6(5) . . . . ?
C80 P3 C65 C64 -66.9(10) . . . . ?
C80 P3 C70 C71 -167.9(10) . . . . ?
C80 P3 C70 C75 42.2(14) . . . . ?
C80 P3 C70 C75A -16.6(15) . . . . ?
C80 C81 C82 C83 -0.1(16) . . . . ?
C81 C80 C85 C84 -0.8(13) . . . . ?
C81 C82 C83 C84 -1.2(16) . . . . ?
C82 C83 C84 C85 1.4(15) . . . . ?
C83 C84 C85 C80 -0.4(14) . . . . ?
C85 C80 C81 C82 1.1(14) . . . . ?
C90 P4 C61 C60 143.3(6) . . . . ?
C90 P4 C61 C62 -32.5(8) . . . . ?
C90 P4 C100 C101 95.5(7) . . . . ?
C90 P4 C100 C105 -85.1(7) . . . . ?
C90 C91 C92 C93 0.6(18) . . . . ?
C91 C90 C95 C94 1.5(15) . . . . ?
C91 C92 C93 C94 -1(2) . . . . ?
C92 C93 C94 C95 2(2) . . . . ?
C93 C94 C95 C90 -1.9(17) . . . . ?
C95 C90 C91 C92 -0.8(15) . . . . ?
C100 P4 C61 C60 -105.0(6) . . . . ?
C100 P4 C61 C62 79.2(7) . . . . ?
C100 P4 C90 C91 4.4(9) . . . . ?
C100 P4 C90 C95 179.8(7) . . . . ?
C100 C101 C102 C103 1.0(13) . . . . ?
C101 C100 C105 C104 0.2(12) . . . . ?
C101 C102 C103 C104 0.2(14) . . . . ?
C102 C103 C104 C105 -1.3(14) . . . . ?
C103 C104 C105 C100 1.0(14) . . . . ?
C105 C100 C101 C102 -1.2(12) . . . . ?

loop_
_smtbx_masks_void_nr
_smtbx_masks_void_average_x
_smtbx_masks_void_average_y
_smtbx_masks_void_average_z
_smtbx_masks_void_volume
_smtbx_masks_void_count_electrons
_smtbx_masks_void_content
1 0.000 0.000 0.000 52.6 6.7 ?
2 0.380 0.644 0.856 8.1 0.0 ?
3 0.620 0.356 0.144 8.1 0.0 ?
